data_7217714
loop_
_publ_author_name
'Liu, Tong-Peng'
'Huo, Li-Hua'
'Deng, Zhao-Peng'
'Zhao, Hui'
'Gao, Shan'

_publ_section_title
;
 Supramolecular architectures and luminescent properties of salts
 containing flexible bis(pyridyl) cations with aliphatic diamine spacer:
 Effects of inorganic anions, alkalinity and conformation of the
 bis(pyridyl) cations
;
_journal_name_full 'RSC Advances'
_journal_paper_doi 10.1039/C4RA05029K
_journal_year 2014
_chemical_formula_moiety 'C14 H22 N4, 4(N O3)'
_chemical_formula_sum 'C14 H22 N8 O12'
_chemical_formula_weight 494.40
_chemical_name_systematic
; 
 ? 
;
_space_group_IT_number 2
_symmetry_cell_setting triclinic
_symmetry_space_group_name_Hall '-P 1'
_symmetry_space_group_name_H-M 'P -1'
_atom_sites_solution_hydrogens geom
_atom_sites_solution_primary direct
_atom_sites_solution_secondary difmap
_audit_creation_method SHELXL-97
_cell_angle_alpha 90.07(3)
_cell_angle_beta 100.10(3)
_cell_angle_gamma 111.18(3)
_cell_formula_units_Z 1
_cell_length_a 6.6103(13)
_cell_length_b 8.2099(16)
_cell_length_c 10.764(2)
_cell_measurement_reflns_used 3891
_cell_measurement_temperature 295(2)
_cell_measurement_theta_max 25.00
_cell_measurement_theta_min 3.20
_cell_volume 534.9(2)
_computing_cell_refinement
;
CrysAlis Pro (Agilent, 2013)
;
_computing_data_collection
;
CrysAlis Pro (Agilent, 2013)
;
_computing_data_reduction
;
CrysAlis Pro (Agilent, 2013)
;
_computing_molecular_graphics '(K. Brandenburg, Diamond 3.1, 2009)'
_computing_publication_material '(K. Brandenburg, Diamond 3.1, 2009)'
_computing_structure_refinement 'SHELXL-97 (Sheldrick, 1997)'
_computing_structure_solution 'SHELXS-97 (Sheldrick, 1990)'
_diffrn_ambient_temperature 295(2)
_diffrn_detector_area_resol_mean 16.1954
_diffrn_measured_fraction_theta_full 0.997
_diffrn_measured_fraction_theta_max 0.997
_diffrn_measurement_device_type 'Xcalibur, Eos'
_diffrn_measurement_method '\w scans'
_diffrn_radiation_monochromator graphite
_diffrn_radiation_source 'Enhance (Mo) X-ray Source'
_diffrn_radiation_type MoK\a
_diffrn_radiation_wavelength 0.71073
_diffrn_reflns_av_R_equivalents 0.0346
_diffrn_reflns_av_sigmaI/netI 0.0438
_diffrn_reflns_limit_h_max 7
_diffrn_reflns_limit_h_min -7
_diffrn_reflns_limit_k_max 9
_diffrn_reflns_limit_k_min -9
_diffrn_reflns_limit_l_max 12
_diffrn_reflns_limit_l_min -12
_diffrn_reflns_number 4226
_diffrn_reflns_theta_full 25.00
_diffrn_reflns_theta_max 25.00
_diffrn_reflns_theta_min 3.18
_exptl_absorpt_coefficient_mu 0.135
_exptl_absorpt_correction_T_max 0.9787
_exptl_absorpt_correction_T_min 0.9709
_exptl_absorpt_correction_type multi-scan
_exptl_absorpt_process_details
; 
CrysAlis Pro (Agilent, 2013)
Empirical absorption correction using spherical harmonics,
 implemented in SCALE3 ABSPACK scaling algorithm. 
;
_exptl_crystal_colour colorless
_exptl_crystal_density_diffrn 1.535
_exptl_crystal_density_method 'not measured'
_exptl_crystal_description prism
_exptl_crystal_F_000 258
_exptl_crystal_size_max 0.22
_exptl_crystal_size_mid 0.18
_exptl_crystal_size_min 0.16
_refine_diff_density_max 0.182
_refine_diff_density_min -0.186
_refine_diff_density_rms 0.048
_refine_ls_extinction_method none
_refine_ls_goodness_of_fit_ref 1.089
_refine_ls_hydrogen_treatment mixed
_refine_ls_matrix_type full
_refine_ls_number_parameters 164
_refine_ls_number_reflns 1873
_refine_ls_number_restraints 4
_refine_ls_restrained_S_all 1.088
_refine_ls_R_factor_all 0.0539
_refine_ls_R_factor_gt 0.0416
_refine_ls_shift/su_max 0.000
_refine_ls_shift/su_mean 0.000
_refine_ls_structure_factor_coef Fsqd
_refine_ls_weighting_details 'calc w=1/[\s^2^(Fo^2^)+(0.0726P)^2^+0.1122P] where P=(Fo^2^+2Fc^2^)/3'
_refine_ls_weighting_scheme calc
_refine_ls_wR_factor_gt 0.1151
_refine_ls_wR_factor_ref 0.1374
_reflns_number_gt 1497
_reflns_number_total 1873
_reflns_threshold_expression >2sigma(I)
_cod_data_source_file c4ra05029k2.cif
_cod_data_source_block complex13
_cod_original_cell_volume 534.94(18)
_cod_database_code 7217714

loop_
_symmetry_equiv_pos_as_xyz
'x, y, z'
'-x, -y, -z'

loop_
_atom_site_label
_atom_site_type_symbol
_atom_site_fract_x
_atom_site_fract_y
_atom_site_fract_z
_atom_site_U_iso_or_equiv
_atom_site_adp_type
_atom_site_occupancy
_atom_site_symmetry_multiplicity
_atom_site_calc_flag
_atom_site_refinement_flags
O1 O 0.7601(5) 0.4965(3) 1.29494(17) 0.1007(8) Uani 1 1 d .
O2 O 0.7480(4) 0.5489(2) 1.48361(15) 0.0783(6) Uani 1 1 d .
O3 O 0.6382(4) 0.2830(2) 1.4093(2) 0.1098(8) Uani 1 1 d .
O4 O 0.9889(3) 1.11510(17) 1.19826(14) 0.0566(4) Uani 1 1 d .
O5 O 1.0319(3) 0.86766(18) 1.19816(14) 0.0585(4) Uani 1 1 d .
O6 O 1.2243(3) 1.0771(2) 1.09708(16) 0.0671(5) Uani 1 1 d .
N1 N 0.2094(3) 0.4446(2) 1.13303(17) 0.0474(5) Uani 1 1 d D
H1N H 0.129(4) 0.3429(19) 1.153(2) 0.071 Uiso 1 1 d D
N2 N 0.7596(3) 0.86142(19) 1.37775(14) 0.0371(4) Uani 1 1 d D
H2N1 H 0.832(3) 0.875(2) 1.3166(15) 0.056 Uiso 1 1 d D
H2N2 H 0.745(4) 0.7597(17) 1.4052(18) 0.056 Uiso 1 1 d D
N3 N 0.7156(3) 0.4401(2) 1.39470(18) 0.0574(5) Uani 1 1 d .
N4 N 1.0857(3) 1.0205(2) 1.16330(15) 0.0454(4) Uani 1 1 d .
C1 C 0.3003(3) 0.5618(2) 1.23131(18) 0.0424(5) Uani 1 1 d .
H1 H 0.2780 0.5290 1.3120 0.051 Uiso 1 1 calc R
C2 C 0.4272(3) 0.7314(2) 1.21424(16) 0.0365(4) Uani 1 1 d .
C3 C 0.4535(3) 0.7755(2) 1.09247(17) 0.0402(5) Uani 1 1 d .
H3 H 0.5392 0.8894 1.0784 0.048 Uiso 1 1 calc R
C4 C 0.3535(3) 0.6518(3) 0.99169(17) 0.0449(5) Uani 1 1 d .
H4 H 0.3682 0.6819 0.9096 0.054 Uiso 1 1 calc R
C5 C 0.2329(3) 0.4845(3) 1.01458(19) 0.0462(5) Uani 1 1 d .
H5 H 0.1674 0.3986 0.9482 0.055 Uiso 1 1 calc R
C6 C 0.5356(3) 0.8623(3) 1.32544(18) 0.0445(5) Uani 1 1 d .
H6A H 0.5482 0.9782 1.2996 0.053 Uiso 1 1 calc R
H6B H 0.4456 0.8340 1.3903 0.053 Uiso 1 1 calc R
C7 C 0.8838(3) 0.9982(2) 1.48095(17) 0.0421(5) Uani 1 1 d .
H7A H 0.8104 0.9744 1.5531 0.051 Uiso 1 1 calc R
H7B H 0.8878 1.1114 1.4530 0.051 Uiso 1 1 calc R

loop_
_atom_site_aniso_label
_atom_site_aniso_U_11
_atom_site_aniso_U_22
_atom_site_aniso_U_33
_atom_site_aniso_U_23
_atom_site_aniso_U_13
_atom_site_aniso_U_12
O1 0.170(2) 0.0956(15) 0.0478(10) 0.0092(10) 0.0264(12) 0.0591(15)
O2 0.1322(17) 0.0636(10) 0.0505(9) 0.0095(8) 0.0269(10) 0.0451(11)
O3 0.138(2) 0.0440(10) 0.152(2) 0.0171(12) 0.0366(17) 0.0350(11)
O4 0.0653(10) 0.0400(7) 0.0706(10) 0.0050(7) 0.0324(8) 0.0176(7)
O5 0.0752(10) 0.0425(8) 0.0654(10) 0.0127(7) 0.0290(8) 0.0235(7)
O6 0.0665(10) 0.0652(10) 0.0755(11) 0.0144(8) 0.0428(9) 0.0175(8)
N1 0.0405(9) 0.0349(8) 0.0612(11) 0.0044(8) 0.0056(8) 0.0091(7)
N2 0.0421(9) 0.0343(8) 0.0338(8) -0.0025(6) 0.0075(7) 0.0126(7)
N3 0.0731(13) 0.0471(10) 0.0564(11) 0.0055(9) 0.0094(9) 0.0287(9)
N4 0.0472(9) 0.0415(9) 0.0441(9) 0.0026(7) 0.0138(8) 0.0099(8)
C1 0.0410(10) 0.0430(10) 0.0408(10) 0.0071(8) 0.0057(8) 0.0134(8)
C2 0.0341(9) 0.0375(9) 0.0392(10) 0.0000(7) 0.0074(7) 0.0147(8)
C3 0.0366(9) 0.0373(9) 0.0458(11) 0.0042(8) 0.0098(8) 0.0117(8)
C4 0.0418(10) 0.0579(12) 0.0369(10) 0.0024(9) 0.0087(8) 0.0200(10)
C5 0.0381(10) 0.0480(11) 0.0499(11) -0.0121(9) -0.0011(8) 0.0172(9)
C6 0.0420(10) 0.0489(11) 0.0448(10) -0.0062(9) 0.0045(8) 0.0207(9)
C7 0.0488(11) 0.0401(10) 0.0385(10) -0.0066(8) 0.0030(8) 0.0201(9)

loop_
_atom_type_symbol
_atom_type_description
_atom_type_scat_dispersion_real
_atom_type_scat_dispersion_imag
_atom_type_scat_source
C C 0.0033 0.0016 'International Tables Vol C Tables 4.2.6.8 and 6.1.1.4'
H H 0.0000 0.0000 'International Tables Vol C Tables 4.2.6.8 and 6.1.1.4'
N N 0.0061 0.0033 'International Tables Vol C Tables 4.2.6.8 and 6.1.1.4'
O O 0.0106 0.0060 'International Tables Vol C Tables 4.2.6.8 and 6.1.1.4'

loop_
_geom_angle_atom_site_label_1
_geom_angle_atom_site_label_2
_geom_angle_atom_site_label_3
_geom_angle
_geom_angle_site_symmetry_1
_geom_angle_site_symmetry_3
C1 N1 C5 122.68(16) . .
C1 N1 H1N 113.5(18) . .
C5 N1 H1N 123.7(18) . .
C7 N2 C6 113.09(14) . .
C7 N2 H2N1 110.1(15) . .
C6 N2 H2N1 108.3(15) . .
C7 N2 H2N2 109.5(14) . .
C6 N2 H2N2 108.5(15) . .
H2N1 N2 H2N2 107.1(13) . .
O1 N3 O3 122.6(2) . .
O1 N3 O2 117.28(19) . .
O3 N3 O2 120.1(2) . .
O6 N4 O5 121.99(17) . .
O6 N4 O4 120.52(16) . .
O5 N4 O4 117.48(16) . .
N1 C1 C2 120.21(17) . .
N1 C1 H1 119.9 . .
C2 C1 H1 119.9 . .
C1 C2 C3 118.07(17) . .
C1 C2 C6 120.27(17) . .
C3 C2 C6 121.66(16) . .
C4 C3 C2 120.48(17) . .
C4 C3 H3 119.8 . .
C2 C3 H3 119.8 . .
C5 C4 C3 118.89(18) . .
C5 C4 H4 120.6 . .
C3 C4 H4 120.6 . .
N1 C5 C4 119.65(18) . .
N1 C5 H5 120.2 . .
C4 C5 H5 120.2 . .
N2 C6 C2 110.22(14) . .
N2 C6 H6A 109.6 . .
C2 C6 H6A 109.6 . .
N2 C6 H6B 109.6 . .
C2 C6 H6B 109.6 . .
H6A C6 H6B 108.1 . .
N2 C7 C7 109.93(18) . 2_778
N2 C7 H7A 109.7 . .
C7 C7 H7A 109.7 2_778 .
N2 C7 H7B 109.7 . .
C7 C7 H7B 109.7 2_778 .
H7A C7 H7B 108.2 . .

loop_
_geom_bond_atom_site_label_1
_geom_bond_atom_site_label_2
_geom_bond_distance
_geom_bond_site_symmetry_2
O1 N3 1.211(3) .
O2 N3 1.244(2) .
O3 N3 1.225(3) .
O4 N4 1.264(2) .
O5 N4 1.252(2) .
O6 N4 1.219(2) .
N1 C1 1.328(3) .
N1 C5 1.338(3) .
N1 H1N 0.86(3) .
N2 C7 1.476(2) .
N2 C6 1.492(2) .
N2 H2N1 0.86(3) .
N2 H2N2 0.86(3) .
C1 C2 1.374(3) .
C1 H1 0.9300 .
C2 C3 1.384(2) .
C2 C6 1.497(3) .
C3 C4 1.381(3) .
C3 H3 0.9300 .
C4 C5 1.364(3) .
C4 H4 0.9300 .
C5 H5 0.9300 .
C6 H6A 0.9700 .
C6 H6B 0.9700 .
C7 C7 1.508(4) 2_778
C7 H7A 0.9700 .
C7 H7B 0.9700 .

loop_
_geom_hbond_atom_site_label_D
_geom_hbond_atom_site_label_H
_geom_hbond_atom_site_label_A
_geom_hbond_distance_DH
_geom_hbond_distance_HA
_geom_hbond_distance_DA
_geom_hbond_angle_DHA
_geom_hbond_site_symmetry_A
N1 H1N O4 0.86(3) 1.873(11) 2.730(2) 172(3) 1_445
N2 H2N1 O5 0.86(3) 2.003(11) 2.852(2) 166.2(18) .
N2 H2N1 O4 0.86(3) 2.361(14) 3.020(2) 133.2(16) .
N2 H2N2 O2 0.86(3) 1.931(10) 2.790(2) 172(2) .
N2 H2N2 O1 0.86(3) 2.505(17) 3.126(3) 129.4(15) .

loop_
_geom_torsion_atom_site_label_1
_geom_torsion_atom_site_label_2
_geom_torsion_atom_site_label_3
_geom_torsion_atom_site_label_4
_geom_torsion
_geom_torsion_site_symmetry_4
C5 N1 C1 C2 -1.0(3) .
N1 C1 C2 C3 1.0(3) .
N1 C1 C2 C6 -178.07(16) .
C1 C2 C3 C4 0.3(3) .
C6 C2 C3 C4 179.31(16) .
C2 C3 C4 C5 -1.6(3) .
C1 N1 C5 C4 -0.4(3) .
C3 C4 C5 N1 1.6(3) .
C7 N2 C6 C2 175.06(15) .
C1 C2 C6 N2 89.7(2) .
C3 C2 C6 N2 -89.3(2) .
C6 N2 C7 C7 -173.88(19) 2_778
